data_4086830
loop_
_publ_author_name
'Tomov, Atanas K.'
'Nobbs, James D.'
'Chirinos, Juan J.'
'Saini, Prabhjot K.'
'Malinowski, Robert'
'Ho, Sarah K. Y.'
'Young, Craig T.'
'McGuinness, David S.'
'White, Andrew J. P.'
'Elsegood, Mark R. J.'
'Britovsek, George J. P.'

_publ_section_title
;
 Alternating \a-Olefin Distributions via Single and Double Insertions in
 Chromium-Catalyzed Ethylene Oligomerization
;
_journal_issue 3
_journal_name_full Organometallics
_journal_page_first 510
_journal_paper_doi 10.1021/acs.organomet.6b00671
_journal_volume 36
_journal_year 2016
_chemical_formula_moiety 'C16 H27 Cl3 Cr N5'
_chemical_formula_sum 'C16 H27 Cl3 Cr N5'
_chemical_formula_weight 447.77
_chemical_name_systematic
;
 ?
;
_space_group_crystal_system monoclinic
_space_group_IT_number 14
_space_group_name_Hall '-P 2yn'
_space_group_name_H-M_alt 'P 1 21/n 1'
_symmetry_space_group_name_Hall '-P 2yn'
_symmetry_space_group_name_H-M 'P 1 21/n 1'
_atom_sites_solution_hydrogens geom
_audit_creation_method SHELXL
_cell_angle_alpha 90
_cell_angle_beta 97.011(3)
_cell_angle_gamma 90
_cell_formula_units_Z 4
_cell_length_a 8.6125(3)
_cell_length_b 10.0746(4)
_cell_length_c 23.9430(9)
_cell_measurement_reflns_used 3699
_cell_measurement_temperature 173
_cell_measurement_theta_max 30.6260
_cell_measurement_theta_min 4.4150
_cell_volume 2061.94(13)
_computing_cell_refinement 'CrysAlisPro, Agilent Technologies'
_computing_data_collection 'CrysAlisPro, Agilent Technologies'
_computing_data_reduction 'CrysAlisPro, Agilent Technologies'
_computing_molecular_graphics 'Bruker SHELXTL'
_computing_publication_material 'CIFTAB-2013 (Sheldrick, 2013)'
_computing_structure_refinement 'SHELXL-2013 (Sheldrick, 2013)'
_computing_structure_solution 'SHELXS-2013 (Sheldrick, 2013)'
_diffrn_ambient_temperature 173
_diffrn_detector_area_resol_mean 15.9863
_diffrn_measured_fraction_theta_full 0.991
_diffrn_measured_fraction_theta_max 0.907
_diffrn_measurement_device_type 'OD Xcalibur 3'
_diffrn_measurement_method 'omega scans'
_diffrn_radiation_type MoK\a
_diffrn_radiation_wavelength 0.71073
_diffrn_reflns_av_R_equivalents 0.0422
_diffrn_reflns_av_unetI/netI 0.0542
_diffrn_reflns_Laue_measured_fraction_full 0.991
_diffrn_reflns_Laue_measured_fraction_max 0.907
_diffrn_reflns_limit_h_max 12
_diffrn_reflns_limit_h_min -12
_diffrn_reflns_limit_k_max 14
_diffrn_reflns_limit_k_min -13
_diffrn_reflns_limit_l_max 33
_diffrn_reflns_limit_l_min -35
_diffrn_reflns_number 16940
_diffrn_reflns_point_group_measured_fraction_full 0.991
_diffrn_reflns_point_group_measured_fraction_max 0.907
_diffrn_reflns_theta_full 25.242
_diffrn_reflns_theta_max 32.092
_diffrn_reflns_theta_min 4.230
_diffrn_source 'Enhance (Mo) X-ray Source'
_exptl_absorpt_coefficient_mu 0.953
_exptl_absorpt_correction_T_max 0.940
_exptl_absorpt_correction_T_min 0.825
_exptl_absorpt_correction_type analytical
_exptl_absorpt_process_details
;
CrysAlisPro, Agilent Technologies,
Version 1.171.37.35 (release 13-08-2014 CrysAlis171 .NET)
(compiled Aug 13 2014,18:06:01)
Analytical numeric absorption correction using a multifaceted crystal
model based on expressions derived by R.C. Clark & J.S. Reid.
(Clark, R. C. & Reid, J. S. (1995). Acta Cryst. A51, 887-897)
Empirical absorption correction using spherical harmonics,
implemented in SCALE3 ABSPACK scaling algorithm.
;
_exptl_crystal_colour Green
_exptl_crystal_density_diffrn 1.442
_exptl_crystal_description 'blocky needles'
_exptl_crystal_F_000 932
_exptl_crystal_size_max 0.42
_exptl_crystal_size_mid 0.11
_exptl_crystal_size_min 0.08
_refine_diff_density_max 0.999
_refine_diff_density_min -0.648
_refine_diff_density_rms 0.099
_refine_ls_extinction_method none
_refine_ls_goodness_of_fit_ref 1.045
_refine_ls_hydrogen_treatment constr
_refine_ls_matrix_type full
_refine_ls_number_parameters 231
_refine_ls_number_reflns 6537
_refine_ls_number_restraints 0
_refine_ls_restrained_S_all 1.045
_refine_ls_R_factor_all 0.0963
_refine_ls_R_factor_gt 0.0615
_refine_ls_shift/su_max 0.001
_refine_ls_shift/su_mean 0.000
_refine_ls_structure_factor_coef Fsqd
_refine_ls_weighting_details 'w=1/[\s^2^(Fo^2^)+(0.0737P)^2^+1.8391P] where P=(Fo^2^+2Fc^2^)/3'
_refine_ls_weighting_scheme calc
_refine_ls_wR_factor_gt 0.1463
_refine_ls_wR_factor_ref 0.1758
_reflns_Friedel_coverage 0.000
_reflns_number_gt 4338
_reflns_number_total 6537
_reflns_threshold_expression 'I > 2\s(I)'
_cod_data_source_file om6b00671_si_002.cif
_cod_data_source_block '[Cr(21)Cl3]'
_cod_depositor_comments 'Adding full bibliography for 4086828--4086833.cif.'
_cod_database_code 4086830
_shelx_space_group_comment
;
The symmetry employed for this shelxl refinement is uniquely defined
by the following loop, which should always be used as a source of
symmetry information in preference to the above space-group names.
They are only intended as comments.
;
_shelxl_version_number 2013-4

loop_
_space_group_symop_operation_xyz
'x, y, z'
'-x+1/2, y+1/2, -z+1/2'
'-x, -y, -z'
'x-1/2, -y-1/2, z-1/2'

loop_
_atom_site_label
_atom_site_type_symbol
_atom_site_fract_x
_atom_site_fract_y
_atom_site_fract_z
_atom_site_U_iso_or_equiv
_atom_site_adp_type
_atom_site_occupancy
_atom_site_site_symmetry_order
_atom_site_calc_flag
_atom_site_refinement_flags_posn
_atom_site_refinement_flags_adp
Cr1 Cr 0.81890(5) 0.61311(5) 0.14818(2) 0.02860(13) Uani 1 1 d . .
Cl1 Cl 0.90567(9) 0.82877(8) 0.14243(3) 0.0421(2) Uani 1 1 d . .
Cl2 Cl 0.94542(8) 0.60843(7) 0.24088(3) 0.03163(16) Uani 1 1 d . .
Cl3 Cl 0.69728(9) 0.62831(8) 0.05714(3) 0.03961(19) Uani 1 1 d . .
N1 N 0.9991(3) 0.5029(3) 0.12167(10) 0.0334(5) Uani 1 1 d . .
C2 C 1.1050(3) 0.5101(4) 0.08511(12) 0.0389(7) Uani 1 1 d . .
C3 C 1.1712(4) 0.3856(4) 0.07941(13) 0.0442(8) Uani 1 1 d . .
H3A H 1.2509 0.3648 0.0567 0.053 Uiso 1 1 calc R U
C4 C 1.1009(3) 0.2981(4) 0.11244(13) 0.0403(7) Uani 1 1 d . .
N5 N 0.9978(3) 0.3722(3) 0.13771(11) 0.0337(5) Uani 1 1 d . .
C6 C 0.8916(3) 0.3333(3) 0.17723(12) 0.0319(6) Uani 1 1 d . .
H6A H 0.9374 0.3541 0.2162 0.038 Uiso 1 1 calc R U
H6B H 0.8704 0.2368 0.1745 0.038 Uiso 1 1 calc R U
N7 N 0.7447(3) 0.4099(3) 0.16212(10) 0.0305(5) Uani 1 1 d . .
C8 C 0.6552(3) 0.4173(3) 0.21107(13) 0.0333(6) Uani 1 1 d . .
H8A H 0.5937 0.3351 0.2140 0.040 Uiso 1 1 calc R U
H8B H 0.7271 0.4285 0.2463 0.040 Uiso 1 1 calc R U
N9 N 0.5526(3) 0.5305(3) 0.20173(10) 0.0320(5) Uani 1 1 d . .
C10 C 0.4018(3) 0.5441(3) 0.21131(12) 0.0323(6) Uani 1 1 d . .
C11 C 0.3569(3) 0.6690(3) 0.19257(12) 0.0354(6) Uani 1 1 d . .
H11A H 0.2575 0.7087 0.1941 0.043 Uiso 1 1 calc R U
C12 C 0.4843(3) 0.7267(3) 0.17092(12) 0.0332(6) Uani 1 1 d . .
N13 N 0.6060(3) 0.6423(3) 0.17747(10) 0.0316(5) Uani 1 1 d . .
C14 C 1.1367(4) 0.6345(4) 0.05561(15) 0.0515(9) Uani 1 1 d . .
H14A H 1.1416 0.6156 0.0157 0.077 Uiso 1 1 calc R U
H14B H 1.2367 0.6718 0.0724 0.077 Uiso 1 1 calc R U
H14C H 1.0527 0.6984 0.0592 0.077 Uiso 1 1 calc R U
C15 C 1.1246(4) 0.1536(4) 0.12334(19) 0.0552(10) Uani 1 1 d . .
H15A H 1.1695 0.1400 0.1625 0.083 Uiso 1 1 calc R U
H15B H 1.1961 0.1179 0.0982 0.083 Uiso 1 1 calc R U
H15C H 1.0238 0.1076 0.1164 0.083 Uiso 1 1 calc R U
C16 C 0.6516(4) 0.3516(3) 0.11118(13) 0.0390(7) Uani 1 1 d . .
H16A H 0.7187 0.3504 0.0804 0.047 Uiso 1 1 calc R U
H16B H 0.5631 0.4122 0.0994 0.047 Uiso 1 1 calc R U
C17 C 0.5861(4) 0.2136(4) 0.11637(14) 0.0474(8) Uani 1 1 d . .
H17A H 0.4888 0.2181 0.1345 0.057 Uiso 1 1 calc R U
H17B H 0.6625 0.1582 0.1402 0.057 Uiso 1 1 calc R U
C18 C 0.5514(5) 0.1513(4) 0.05809(16) 0.0572(10) Uani 1 1 d . .
H18A H 0.4994 0.2180 0.0318 0.069 Uiso 1 1 calc R U
H18B H 0.4780 0.0763 0.0600 0.069 Uiso 1 1 calc R U
C19 C 0.6986(6) 0.1008(5) 0.03493(18) 0.0697(13) Uani 1 1 d . .
H19A H 0.6724 0.0752 -0.0046 0.105 Uiso 1 1 calc R U
H19B H 0.7401 0.0237 0.0568 0.105 Uiso 1 1 calc R U
H19C H 0.7776 0.1713 0.0377 0.105 Uiso 1 1 calc R U
C20 C 0.3176(3) 0.4360(4) 0.23662(13) 0.0380(7) Uani 1 1 d . .
H20A H 0.3160 0.3569 0.2128 0.057 Uiso 1 1 calc R U
H20B H 0.2100 0.4642 0.2397 0.057 Uiso 1 1 calc R U
H20C H 0.3709 0.4154 0.2741 0.057 Uiso 1 1 calc R U
C21 C 0.4918(4) 0.8562(3) 0.14229(14) 0.0421(7) Uani 1 1 d . .
H21A H 0.5732 0.9112 0.1630 0.063 Uiso 1 1 calc R U
H21B H 0.3905 0.9011 0.1410 0.063 Uiso 1 1 calc R U
H21C H 0.5166 0.8420 0.1039 0.063 Uiso 1 1 calc R U

loop_
_atom_site_aniso_label
_atom_site_aniso_U_11
_atom_site_aniso_U_22
_atom_site_aniso_U_33
_atom_site_aniso_U_23
_atom_site_aniso_U_13
_atom_site_aniso_U_12
Cr1 0.0311(2) 0.0284(3) 0.0265(2) 0.00234(17) 0.00426(17) -0.00202(18)
Cl1 0.0486(4) 0.0324(4) 0.0444(4) 0.0070(3) 0.0013(3) -0.0098(3)
Cl2 0.0373(3) 0.0288(4) 0.0282(3) -0.0017(2) 0.0015(3) 0.0018(3)
Cl3 0.0479(4) 0.0437(5) 0.0263(3) 0.0043(3) 0.0007(3) -0.0002(3)
N1 0.0347(12) 0.0354(15) 0.0308(11) 0.0013(10) 0.0069(9) -0.0012(11)
C2 0.0353(14) 0.051(2) 0.0305(14) -0.0007(13) 0.0064(11) -0.0018(14)
C3 0.0372(15) 0.062(2) 0.0349(15) -0.0015(15) 0.0102(13) 0.0026(15)
C4 0.0333(14) 0.047(2) 0.0404(16) -0.0119(14) 0.0037(12) 0.0037(14)
N5 0.0329(11) 0.0331(14) 0.0360(13) -0.0008(10) 0.0076(10) 0.0014(10)
C6 0.0312(12) 0.0288(15) 0.0362(14) -0.0006(12) 0.0059(11) 0.0002(11)
N7 0.0301(11) 0.0286(13) 0.0326(12) 0.0029(9) 0.0033(9) 0.0008(10)
C8 0.0312(13) 0.0294(16) 0.0404(15) 0.0062(12) 0.0093(11) 0.0007(11)
N9 0.0297(11) 0.0295(14) 0.0373(12) 0.0046(10) 0.0060(9) 0.0015(10)
C10 0.0290(12) 0.0328(16) 0.0350(14) -0.0015(12) 0.0035(11) 0.0017(11)
C11 0.0316(13) 0.0373(18) 0.0373(15) -0.0009(12) 0.0042(11) 0.0046(12)
C12 0.0369(14) 0.0305(16) 0.0319(13) -0.0017(11) 0.0022(11) 0.0049(12)
N13 0.0352(11) 0.0278(13) 0.0322(12) 0.0050(9) 0.0054(9) -0.0001(10)
C14 0.0502(19) 0.068(3) 0.0377(17) 0.0109(16) 0.0131(15) -0.0063(18)
C15 0.0504(19) 0.044(2) 0.074(3) -0.0055(19) 0.0180(19) 0.0093(17)
C16 0.0416(15) 0.0351(18) 0.0386(16) 0.0006(13) -0.0021(13) -0.0030(13)
C17 0.0533(18) 0.043(2) 0.0446(18) 0.0041(15) 0.0009(15) -0.0105(16)
C18 0.072(2) 0.048(2) 0.046(2) -0.0006(17) -0.0137(18) -0.016(2)
C19 0.101(4) 0.051(3) 0.053(2) -0.0048(19) -0.003(2) -0.012(2)
C20 0.0288(13) 0.0406(19) 0.0450(17) 0.0048(14) 0.0065(12) 0.0005(12)
C21 0.0481(17) 0.0324(18) 0.0451(18) 0.0039(13) 0.0034(14) 0.0043(14)

loop_
_atom_type_symbol
_atom_type_description
_atom_type_scat_dispersion_real
_atom_type_scat_dispersion_imag
_atom_type_scat_source
C C 0.0033 0.0016 'International Tables Vol C Tables 4.2.6.8 and 6.1.1.4'
H H 0.0000 0.0000 'International Tables Vol C Tables 4.2.6.8 and 6.1.1.4'
N N 0.0061 0.0033 'International Tables Vol C Tables 4.2.6.8 and 6.1.1.4'
Cl Cl 0.1484 0.1585 'International Tables Vol C Tables 4.2.6.8 and 6.1.1.4'
Cr Cr 0.3209 0.6236 'International Tables Vol C Tables 4.2.6.8 and 6.1.1.4'

loop_
_geom_angle_atom_site_label_1
_geom_angle_atom_site_label_2
_geom_angle_atom_site_label_3
_geom_angle
N13 Cr1 N1 155.73(10)
N13 Cr1 N7 78.05(9)
N1 Cr1 N7 77.76(9)
N13 Cr1 Cl3 89.53(7)
N1 Cr1 Cl3 90.96(7)
N7 Cr1 Cl3 95.70(7)
N13 Cr1 Cl1 101.18(8)
N1 Cr1 Cl1 103.09(8)
N7 Cr1 Cl1 174.56(7)
Cl3 Cr1 Cl1 89.67(3)
N13 Cr1 Cl2 90.61(7)
N1 Cr1 Cl2 90.02(7)
N7 Cr1 Cl2 86.98(7)
Cl3 Cr1 Cl2 177.29(3)
Cl1 Cr1 Cl2 87.65(3)
C2 N1 N5 105.3(3)
C2 N1 Cr1 140.0(2)
N5 N1 Cr1 113.39(17)
N1 C2 C3 109.6(3)
N1 C2 C14 122.5(3)
C3 C2 C14 127.9(3)
C4 C3 C2 107.9(3)
N5 C4 C3 105.2(3)
N5 C4 C15 122.9(3)
C3 C4 C15 131.9(3)
C4 N5 N1 112.0(3)
C4 N5 C6 130.0(3)
N1 N5 C6 118.0(2)
N5 C6 N7 106.7(2)
C8 N7 C6 110.0(2)
C8 N7 C16 112.7(2)
C6 N7 C16 110.5(2)
C8 N7 Cr1 105.32(18)
C6 N7 Cr1 105.50(17)
C16 N7 Cr1 112.41(18)
N9 C8 N7 106.6(2)
C10 N9 N13 111.5(2)
C10 N9 C8 129.5(3)
N13 N9 C8 118.9(2)
N9 C10 C11 106.0(3)
N9 C10 C20 121.6(3)
C11 C10 C20 132.5(3)
C10 C11 C12 107.5(3)
N13 C12 C11 109.3(3)
N13 C12 C21 122.3(3)
C11 C12 C21 128.3(3)
C12 N13 N9 105.8(2)
C12 N13 Cr1 139.8(2)
N9 N13 Cr1 112.62(18)
N7 C16 C17 117.5(3)
C16 C17 C18 109.7(3)
C17 C18 C19 112.9(3)

loop_
_geom_bond_atom_site_label_1
_geom_bond_atom_site_label_2
_geom_bond_distance
Cr1 N13 2.063(2)
Cr1 N1 2.070(2)
Cr1 N7 2.183(3)
Cr1 Cl3 2.3052(8)
Cr1 Cl1 2.3072(9)
Cr1 Cl2 2.3507(8)
N1 C2 1.341(4)
N1 N5 1.372(4)
C2 C3 1.391(5)
C2 C14 1.480(5)
C3 C4 1.373(5)
C4 N5 1.358(4)
C4 C15 1.489(5)
N5 C6 1.448(4)
C6 N7 1.488(4)
N7 C8 1.481(3)
N7 C16 1.495(4)
C8 N9 1.444(4)
N9 C10 1.353(3)
N9 N13 1.373(3)
C10 C11 1.375(4)
C10 C20 1.479(4)
C11 C12 1.396(4)
C12 N13 1.344(4)
C12 C21 1.479(4)
C16 C17 1.512(5)
C17 C18 1.526(5)
C18 C19 1.531(7)
